data_4100138
_journal_name_full 'Journal of the American Chemical Society'
_journal_paper_doi 10.1021/ja043078e
_journal_year 2005
_chemical_absolute_configuration ad
_chemical_formula_moiety 'C9 H27 I5 Mo1 P3'
_chemical_formula_sum 'C9 H27 I5 Mo P3'
_chemical_formula_weight 958.66
_space_group_IT_number 19
_space_group_name_Hall 'P 2ac 2ab'
_space_group_name_H-M_alt 'P 21 21 21'
_symmetry_cell_setting orthorhombic
_symmetry_Int_Tables_number 19
_symmetry_space_group_name_Hall 'P 2ac 2ab'
_symmetry_space_group_name_H-M 'P 21 21 21'
_cell_angle_alpha 90.00
_cell_angle_beta 90.00
_cell_angle_gamma 90.00
_cell_formula_units_Z 4
_cell_length_a 9.1302(9)
_cell_length_b 15.0703(13)
_cell_length_c 18.1518(16)
_cell_measurement_temperature 180(2)
_cell_volume 2497.6(4)
_diffrn_ambient_temperature 180(2)
_exptl_crystal_density_diffrn 2.549
_cod_original_formula_sum 'C9 H27 I5 Mo1 P3'
_cod_database_code 4100138

loop_
_symmetry_equiv_pos_as_xyz
'x, y, z'
'-x+1/2, -y, z+1/2'
'x+1/2, -y+1/2, -z'
'-x, y+1/2, -z+1/2'

loop_
_atom_site_label
_atom_site_type_symbol
_atom_site_fract_x
_atom_site_fract_y
_atom_site_fract_z
_atom_site_U_iso_or_equiv
_atom_site_adp_type
_atom_site_occupancy
_atom_site_symmetry_multiplicity
_atom_site_calc_flag
_atom_site_refinement_flags
_atom_site_disorder_assembly
_atom_site_disorder_group
Mo1 Mo 0.25598(10) 0.95723(6) 0.81815(4) 0.02428(18) Uani 1 1 d . . .
I1 I -0.01652(9) 1.02056(7) 0.77531(4) 0.0472(2) Uani 1 1 d . . .
I2 I 0.25735(9) 1.06746(5) 0.94174(4) 0.03521(17) Uani 1 1 d . . .
I3 I 0.52810(9) 0.89220(6) 0.86119(5) 0.0473(2) Uani 1 1 d . . .
I4 I 0.26377(9) 0.84154(6) 0.69913(4) 0.0421(2) Uani 1 1 d . . .
P1 P 0.1140(4) 0.8442(2) 0.89510(17) 0.0415(7) Uani 1 1 d . . .
P2 P 0.3658(4) 1.0815(2) 0.73873(17) 0.0392(7) Uani 1 1 d . . .
I5 I 0.58255(9) 0.87308(6) 0.59578(5) 0.0457(2) Uani 1 1 d . . .
P3 P 0.8132(4) 0.8919(2) 0.53584(16) 0.0373(7) Uani 1 1 d . . .
C11 C -0.0259(18) 0.8917(12) 0.9529(9) 0.062(4) Uani 1 1 d . . .
H11A H -0.0863 0.8452 0.9725 0.092 Uiso 1 1 calc R . .
H11B H -0.0852 0.9315 0.9243 0.092 Uiso 1 1 calc R . .
H11C H 0.0191 0.9237 0.9926 0.092 Uiso 1 1 calc R . .
C12 C 0.227(3) 0.7805(17) 0.9597(11) 0.116(11) Uani 1 1 d . . .
H12A H 0.1654 0.7556 0.9974 0.174 Uiso 1 1 calc R . .
H12B H 0.2981 0.8189 0.9818 0.174 Uiso 1 1 calc R . .
H12C H 0.2757 0.7336 0.9337 0.174 Uiso 1 1 calc R . .
C13 C 0.023(4) 0.7579(18) 0.8483(14) 0.156(16) Uani 1 1 d . . .
H13A H -0.0120 0.7793 0.8017 0.234 Uiso 1 1 calc R . .
H13B H -0.0587 0.7379 0.8773 0.234 Uiso 1 1 calc R . .
H13C H 0.0893 0.7095 0.8404 0.234 Uiso 1 1 calc R . .
C21 C 0.316(3) 1.1908(10) 0.7710(8) 0.076(6) Uani 1 1 d . . .
H21A H 0.2199 1.1891 0.7920 0.114 Uiso 1 1 calc R . .
H21B H 0.3180 1.2317 0.7305 0.114 Uiso 1 1 calc R . .
H21C H 0.3853 1.2097 0.8078 0.114 Uiso 1 1 calc R . .
C22 C 0.5722(16) 1.0875(14) 0.7319(8) 0.069(5) Uani 1 1 d . . .
H22A H 0.6115 1.1104 0.7771 0.103 Uiso 1 1 calc R . .
H22B H 0.5991 1.1259 0.6919 0.103 Uiso 1 1 calc R . .
H22C H 0.6108 1.0292 0.7231 0.103 Uiso 1 1 calc R . .
C23 C 0.3046(17) 1.0846(10) 0.6422(6) 0.050(3) Uani 1 1 d . . .
H23A H 0.3462 1.1354 0.6181 0.075 Uiso 1 1 calc R . .
H23B H 0.1997 1.0883 0.6406 0.075 Uiso 1 1 calc R . .
H23C H 0.3360 1.0316 0.6175 0.075 Uiso 1 1 calc R . .
C31 C 0.8755(17) 1.0010(10) 0.5562(7) 0.053(4) Uani 1 1 d . . .
H31A H 0.8327 1.0422 0.5221 0.080 Uiso 1 1 calc R . .
H31B H 0.9803 1.0031 0.5521 0.080 Uiso 1 1 calc R . .
H31C H 0.8471 1.0166 0.6054 0.080 Uiso 1 1 calc R . .
C32 C 0.9329(16) 0.8115(11) 0.5714(9) 0.062(4) Uani 1 1 d . . .
H32A H 0.9449 0.8206 0.6234 0.093 Uiso 1 1 calc R . .
H32B H 1.0263 0.8165 0.5474 0.093 Uiso 1 1 calc R . .
H32C H 0.8931 0.7535 0.5627 0.093 Uiso 1 1 calc R . .
C33 C 0.7986(18) 0.8763(11) 0.4391(6) 0.056(4) Uani 1 1 d . . .
H33A H 0.8844 0.8995 0.4154 0.084 Uiso 1 1 calc R . .
H33B H 0.7135 0.9068 0.4211 0.084 Uiso 1 1 calc R . .
H33C H 0.7901 0.8141 0.4285 0.084 Uiso 1 1 calc R . .

loop_
_atom_site_aniso_label
_atom_site_aniso_U_11
_atom_site_aniso_U_22
_atom_site_aniso_U_33
_atom_site_aniso_U_23
_atom_site_aniso_U_13
_atom_site_aniso_U_12
Mo1 0.0214(4) 0.0285(4) 0.0229(3) -0.0014(3) -0.0003(3) -0.0010(3)
I1 0.0286(4) 0.0755(6) 0.0376(4) 0.0064(4) -0.0044(3) 0.0140(4)
I2 0.0375(4) 0.0379(4) 0.0302(3) -0.0083(3) 0.0020(3) 0.0006(3)
I3 0.0318(4) 0.0555(5) 0.0546(5) -0.0188(4) -0.0130(3) 0.0150(4)
I4 0.0400(4) 0.0524(5) 0.0339(3) -0.0162(3) 0.0037(3) -0.0072(4)
P1 0.0531(19) 0.0368(16) 0.0345(15) 0.0015(12) 0.0094(14) -0.0083(15)
P2 0.0484(18) 0.0375(17) 0.0315(15) 0.0024(12) 0.0060(12) -0.0100(14)
I5 0.0377(4) 0.0499(5) 0.0496(4) 0.0047(4) 0.0011(3) 0.0026(4)
P3 0.0384(15) 0.0407(17) 0.0328(14) 0.0032(12) -0.0004(12) -0.0010(13)
C11 0.057(8) 0.071(10) 0.056(8) 0.016(8) 0.020(7) -0.003(8)
C12 0.115(17) 0.14(2) 0.093(14) 0.093(15) 0.060(13) 0.068(16)
C13 0.22(3) 0.13(2) 0.125(19) -0.075(16) 0.12(2) -0.13(2)
C21 0.147(19) 0.035(8) 0.045(8) -0.002(6) -0.003(10) -0.024(9)
C22 0.040(7) 0.128(16) 0.038(7) -0.006(8) 0.006(6) -0.039(9)
C23 0.061(8) 0.060(9) 0.029(6) 0.010(6) 0.010(6) 0.004(7)
C31 0.060(9) 0.056(9) 0.044(7) -0.014(6) 0.015(6) -0.014(7)
C32 0.043(8) 0.065(10) 0.077(10) 0.017(8) 0.010(7) -0.016(7)
C33 0.064(9) 0.074(10) 0.029(6) -0.018(6) -0.002(6) -0.019(8)

loop_
_geom_bond_atom_site_label_1
_geom_bond_atom_site_label_2
_geom_bond_distance
_geom_bond_site_symmetry_2
_geom_bond_publ_flag
Mo1 P1 2.556(3) . ?
Mo1 P2 2.567(3) . ?
Mo1 I1 2.7759(12) . ?
Mo1 I4 2.7771(11) . ?
Mo1 I3 2.7827(12) . ?
Mo1 I2 2.7915(10) . ?
P1 C13 1.76(2) . ?
P1 C11 1.802(16) . ?
P1 C12 1.832(18) . ?
P2 C21 1.805(16) . ?
P2 C23 1.840(13) . ?
P2 C22 1.891(14) . ?
I5 P3 2.387(3) . ?
P3 C32 1.755(17) . ?
P3 C33 1.777(11) . ?
P3 C31 1.778(14) . ?
